data_7152596
loop_
_publ_author_name
'Boyd, Derek R.'
'Sharma, Narain D.'
'Brannigan, Ian N.'
'Evans, Timothy A.'
'Haughey, Simon A.'
'McMurray, Brian T.'
'Malone, John F.'
'McIntyre, Peter B. A.'
'Stevenson, Paul J.'
'Allen, Christopher C. R.'

_publ_section_title
;
 Toluene dioxygenase-catalyzed cis-dihydroxylation of benzo[b]thiophenes
 and benzo[b]furans: synthesis of benzo[b]thiophene 2,3-oxide.
;
_journal_issue 36
_journal_name_full 'Organic &amp; biomolecular chemistry'
_journal_page_first 7292
_journal_page_last 7304
_journal_paper_doi 10.1039/c2ob26120k
_journal_volume 10
_journal_year 2012
_chemical_absolute_configuration rm
_chemical_formula_moiety 'C28 H22 F6 O7'
_chemical_formula_sum 'C28 H22 F6 O7'
_chemical_formula_weight 584.46
_chemical_name_systematic
;
?
;
_space_group_IT_number 19
_symmetry_cell_setting orthorhombic
_symmetry_space_group_name_Hall 'P 2ac 2ab'
_symmetry_space_group_name_H-M 'P 21 21 21'
_atom_sites_solution_hydrogens difmap
_atom_sites_solution_primary direct
_atom_sites_solution_secondary difmap
_audit_creation_method SHELXL-97
_cell_angle_alpha 90.00
_cell_angle_beta 90.00
_cell_angle_gamma 90.00
_cell_formula_units_Z 4
_cell_length_a 6.783(2)
_cell_length_b 16.637(6)
_cell_length_c 23.581(9)
_cell_measurement_temperature 293(2)
_cell_volume 2661.1(16)
_computing_cell_refinement 'Siemens P3/V2000'
_computing_data_collection 'Siemens P3/V2000'
_computing_data_reduction 'Siemens P3/V2000'
_computing_molecular_graphics 'Bruker SHELXTL'
_computing_publication_material 'SHELXL-97 (Sheldrick, 1997)'
_computing_structure_refinement 'SHELXL-97 (Sheldrick, 1997)'
_computing_structure_solution 'SHELXS-97 (Sheldrick, 1990)'
_diffrn_ambient_temperature 293(2)
_diffrn_measured_fraction_theta_full 0.999
_diffrn_measured_fraction_theta_max 0.999
_diffrn_measurement_device_type 'Siemens P3 diffractometer'
_diffrn_measurement_method 'omega scans'
_diffrn_radiation_monochromator graphite
_diffrn_radiation_source 'fine-focus sealed tube'
_diffrn_radiation_type CuK\a
_diffrn_radiation_wavelength 1.54178
_diffrn_reflns_av_R_equivalents 0.0000
_diffrn_reflns_av_sigmaI/netI 0.0701
_diffrn_reflns_limit_h_max 7
_diffrn_reflns_limit_h_min 0
_diffrn_reflns_limit_k_max 17
_diffrn_reflns_limit_k_min 0
_diffrn_reflns_limit_l_max 25
_diffrn_reflns_limit_l_min 0
_diffrn_reflns_number 1961
_diffrn_reflns_theta_full 55.09
_diffrn_reflns_theta_max 55.09
_diffrn_reflns_theta_min 3.25
_diffrn_standards_interval_count 97
_diffrn_standards_number 3
_exptl_absorpt_coefficient_mu 1.150
_exptl_absorpt_correction_type none
_exptl_crystal_colour colourless
_exptl_crystal_density_diffrn 1.459
_exptl_crystal_density_method 'not measured'
_exptl_crystal_description 'square prisms'
_exptl_crystal_F_000 1200
_exptl_crystal_size_max 0.30
_exptl_crystal_size_mid 0.30
_exptl_crystal_size_min 0.20
_refine_diff_density_max 0.278
_refine_diff_density_min -0.265
_refine_diff_density_rms 0.071
_refine_ls_abs_structure_details 'Flack H D (1983), Acta Cryst. A39, 876-881'
_refine_ls_abs_structure_Flack -0.2(6)
_refine_ls_extinction_coef 0.0021(5)
_refine_ls_extinction_expression Fc^*^=kFc[1+0.001xFc^2^\l^3^/sin(2\q)]^-1/4^
_refine_ls_extinction_method SHELXL
_refine_ls_goodness_of_fit_ref 1.021
_refine_ls_hydrogen_treatment constr
_refine_ls_matrix_type full
_refine_ls_number_parameters 373
_refine_ls_number_reflns 1961
_refine_ls_number_restraints 0
_refine_ls_restrained_S_all 1.021
_refine_ls_R_factor_all 0.1033
_refine_ls_R_factor_gt 0.0690
_refine_ls_shift/su_max 0.002
_refine_ls_shift/su_mean 0.000
_refine_ls_structure_factor_coef Fsqd
_refine_ls_weighting_details 'calc w=1/[\s^2^(Fo^2^)+(0.1289P)^2^+0.0000P] where P=(Fo^2^+2Fc^2^)/3'
_refine_ls_weighting_scheme calc
_refine_ls_wR_factor_gt 0.1732
_refine_ls_wR_factor_ref 0.2055
_reflns_number_gt 1364
_reflns_number_total 1961
_reflns_threshold_expression >2sigma(I)
_cod_data_source_file c2ob26120k.txt
_cod_data_source_block 5etransMTPA(S)
_cod_original_sg_symbol_H-M P2(1)2(1)2(1)
_cod_database_code 7152596

loop_
_symmetry_equiv_pos_as_xyz
'x, y, z'
'-x+1/2, -y, z+1/2'
'-x, y+1/2, -z+1/2'
'x+1/2, -y+1/2, -z'

loop_
_atom_site_label
_atom_site_type_symbol
_atom_site_fract_x
_atom_site_fract_y
_atom_site_fract_z
_atom_site_U_iso_or_equiv
_atom_site_adp_type
_atom_site_occupancy
_atom_site_symmetry_multiplicity
_atom_site_calc_flag
_atom_site_refinement_flags
O1 O -0.0472(12) -0.0775(5) 0.7551(3) 0.065(2) Uani 1 1 d .
C2 C 0.0430(15) -0.0018(6) 0.7476(4) 0.046(2) Uani 1 1 d .
H2 H -0.0149 0.0278 0.7157 0.055 Uiso 1 1 calc R
C3 C 0.2627(15) -0.0137(6) 0.7400(3) 0.047(3) Uani 1 1 d .
H3 H 0.3425 0.0269 0.7595 0.057 Uiso 1 1 calc R
C3A C 0.287(2) -0.0946(7) 0.7629(4) 0.068(4) Uani 1 1 d .
C4 C 0.454(2) -0.1391(9) 0.7750(4) 0.077(4) Uani 1 1 d .
H4 H 0.5797 -0.1188 0.7687 0.092 Uiso 1 1 calc R
C5 C 0.425(3) -0.2178(10) 0.7977(6) 0.100(5) Uani 1 1 d .
H5 H 0.5328 -0.2491 0.8079 0.120 Uiso 1 1 calc R
C6 C 0.234(4) -0.2474(9) 0.8047(6) 0.116(7) Uani 1 1 d .
H6 H 0.2193 -0.2999 0.8177 0.140 Uiso 1 1 calc R
C7 C 0.065(2) -0.2036(9) 0.7935(5) 0.089(4) Uani 1 1 d .
H7 H -0.0613 -0.2231 0.8002 0.106 Uiso 1 1 calc R
C7A C 0.1024(19) -0.1280(6) 0.7715(4) 0.053(3) Uani 1 1 d .
O21 O 0.0211(9) 0.0412(4) 0.8001(2) 0.0463(17) Uani 1 1 d .
C21 C -0.1614(15) 0.0706(6) 0.8094(4) 0.051(3) Uani 1 1 d .
O22 O -0.2861(12) 0.0759(5) 0.7737(3) 0.076(2) Uani 1 1 d .
C22 C -0.1816(15) 0.0973(6) 0.8710(4) 0.052(3) Uani 1 1 d .
O23 O -0.1382(11) 0.0329(5) 0.9077(2) 0.064(2) Uani 1 1 d .
C23 C -0.234(2) -0.0429(8) 0.8984(5) 0.090(4) Uani 1 1 d .
H23A H -0.3728 -0.0372 0.9047 0.136 Uiso 1 1 calc R
H23B H -0.1812 -0.0821 0.9242 0.136 Uiso 1 1 calc R
H23C H -0.2109 -0.0601 0.8601 0.136 Uiso 1 1 calc R
C24 C -0.3911(18) 0.1301(11) 0.8817(5) 0.082(4) Uani 1 1 d .
F21 F -0.4157(10) 0.1469(6) 0.9355(3) 0.119(3) Uani 1 1 d .
F22 F -0.5279(10) 0.0765(6) 0.8669(3) 0.113(3) Uani 1 1 d .
F23 F -0.4265(12) 0.1962(6) 0.8521(4) 0.117(3) Uani 1 1 d .
C25 C -0.0381(14) 0.1653(6) 0.8851(4) 0.050(3) Uani 1 1 d .
C26 C 0.0351(16) 0.1727(6) 0.9410(4) 0.056(3) Uani 1 1 d .
H26 H 0.0002 0.1358 0.9688 0.068 Uiso 1 1 calc R
C27 C 0.1604(19) 0.2366(7) 0.9533(5) 0.068(3) Uani 1 1 d .
H27 H 0.2093 0.2412 0.9900 0.081 Uiso 1 1 calc R
C28 C 0.2148(17) 0.2926(7) 0.9144(5) 0.072(3) Uani 1 1 d .
H28 H 0.2970 0.3351 0.9242 0.086 Uiso 1 1 calc R
C29 C 0.144(2) 0.2845(7) 0.8596(5) 0.073(3) Uani 1 1 d .
H29 H 0.1833 0.3211 0.8320 0.088 Uiso 1 1 calc R
C210 C 0.0171(19) 0.2232(8) 0.8454(4) 0.067(3) Uani 1 1 d .
H210 H -0.0327 0.2203 0.8087 0.081 Uiso 1 1 calc R
O31 O 0.3089(11) -0.0210(4) 0.6785(2) 0.0537(18) Uani 1 1 d .
C31 C 0.3346(16) 0.0469(6) 0.6508(4) 0.049(2) Uani 1 1 d .
O32 O 0.3179(16) 0.1116(5) 0.6716(3) 0.084(3) Uani 1 1 d .
C32 C 0.3968(14) 0.0319(5) 0.5877(3) 0.043(2) Uani 1 1 d .
O33 O 0.3858(10) -0.0496(4) 0.5741(2) 0.0502(17) Uani 1 1 d .
C33 C 0.1916(18) -0.0834(6) 0.5697(4) 0.067(3) Uani 1 1 d .
H33A H 0.1085 -0.0606 0.5985 0.101 Uiso 1 1 calc R
H33B H 0.1987 -0.1406 0.5747 0.101 Uiso 1 1 calc R
H33C H 0.1379 -0.0715 0.5330 0.101 Uiso 1 1 calc R
C34 C 0.6168(17) 0.0511(7) 0.5866(4) 0.060(3) Uani 1 1 d .
F31 F 0.7001(9) 0.0261(4) 0.5385(2) 0.080(2) Uani 1 1 d .
F32 F 0.7164(9) 0.0125(4) 0.6276(2) 0.083(2) Uani 1 1 d .
F33 F 0.6542(10) 0.1280(4) 0.5926(3) 0.086(2) Uani 1 1 d .
C35 C 0.2892(15) 0.0855(6) 0.5453(4) 0.047(2) Uani 1 1 d .
C36 C 0.1819(18) 0.1534(6) 0.5588(5) 0.066(3) Uani 1 1 d .
H36 H 0.1682 0.1685 0.5965 0.079 Uiso 1 1 calc R
C37 C 0.0938(19) 0.1999(8) 0.5164(6) 0.083(4) Uani 1 1 d .
H37 H 0.0247 0.2463 0.5260 0.099 Uiso 1 1 calc R
C38 C 0.1094(19) 0.1770(8) 0.4604(5) 0.080(4) Uani 1 1 d .
H38 H 0.0473 0.2068 0.4322 0.096 Uiso 1 1 calc R
C39 C 0.217(2) 0.1103(8) 0.4465(5) 0.078(4) Uani 1 1 d .
H39 H 0.2318 0.0958 0.4086 0.094 Uiso 1 1 calc R
C310 C 0.3039(17) 0.0639(7) 0.4887(4) 0.062(3) Uani 1 1 d .
H310 H 0.3730 0.0178 0.4788 0.074 Uiso 1 1 calc R

loop_
_atom_site_aniso_label
_atom_site_aniso_U_11
_atom_site_aniso_U_22
_atom_site_aniso_U_33
_atom_site_aniso_U_23
_atom_site_aniso_U_13
_atom_site_aniso_U_12
O1 0.068(5) 0.064(5) 0.063(4) -0.020(4) -0.007(4) 0.000(4)
C2 0.056(6) 0.044(6) 0.038(5) -0.004(4) 0.005(5) 0.007(5)
C3 0.057(7) 0.054(6) 0.031(4) -0.012(4) 0.014(4) 0.007(5)
C3A 0.103(11) 0.067(8) 0.034(5) -0.011(5) -0.003(6) 0.017(8)
C4 0.071(9) 0.110(11) 0.050(6) -0.015(7) -0.013(6) 0.033(9)
C5 0.136(15) 0.086(12) 0.078(10) -0.021(8) -0.024(10) 0.044(12)
C6 0.21(2) 0.078(10) 0.059(8) 0.008(7) -0.046(12) 0.024(14)
C7 0.119(12) 0.095(11) 0.052(7) -0.013(7) -0.004(8) -0.001(10)
C7A 0.079(9) 0.044(6) 0.035(5) 0.004(5) 0.004(5) 0.000(6)
O21 0.050(4) 0.060(4) 0.029(3) -0.020(3) 0.001(3) 0.010(3)
C21 0.050(7) 0.065(7) 0.036(5) -0.013(5) -0.013(5) 0.018(6)
O22 0.069(5) 0.118(6) 0.040(4) -0.019(4) -0.015(4) 0.044(5)
C22 0.045(6) 0.081(7) 0.030(5) -0.006(5) 0.009(4) 0.011(6)
O23 0.072(5) 0.084(5) 0.036(3) -0.003(3) -0.007(3) -0.018(5)
C23 0.107(11) 0.103(10) 0.061(7) 0.007(7) -0.029(7) -0.038(9)
C24 0.049(8) 0.140(12) 0.056(7) -0.037(8) -0.004(6) 0.025(9)
F21 0.061(5) 0.213(9) 0.082(5) -0.071(5) 0.015(4) 0.014(5)
F22 0.038(4) 0.203(9) 0.099(5) -0.052(6) -0.001(4) 0.004(5)
F23 0.081(6) 0.141(8) 0.129(7) -0.038(6) -0.022(5) 0.063(6)
C25 0.036(6) 0.060(7) 0.055(6) -0.012(5) -0.003(5) 0.018(5)
C26 0.060(7) 0.068(7) 0.040(5) -0.015(5) 0.004(5) 0.020(6)
C27 0.072(8) 0.072(7) 0.060(6) -0.018(6) -0.024(6) 0.004(7)
C28 0.062(7) 0.065(7) 0.088(8) -0.010(7) -0.014(7) -0.005(7)
C29 0.088(9) 0.059(7) 0.073(7) 0.006(6) -0.014(7) 0.000(8)
C210 0.075(8) 0.079(8) 0.048(6) 0.001(6) -0.007(6) 0.024(8)
O31 0.073(5) 0.053(4) 0.035(3) -0.010(3) 0.009(3) 0.001(4)
C31 0.063(7) 0.047(6) 0.038(5) -0.007(5) 0.000(5) 0.007(6)
O32 0.140(8) 0.056(5) 0.056(4) -0.011(4) 0.009(5) -0.010(6)
C32 0.047(6) 0.044(6) 0.038(5) -0.004(4) 0.006(4) -0.006(5)
O33 0.061(4) 0.047(4) 0.043(3) -0.005(3) 0.008(3) -0.005(4)
C33 0.082(9) 0.056(6) 0.064(7) -0.009(5) 0.009(6) -0.011(7)
C34 0.070(7) 0.073(8) 0.038(5) -0.002(5) -0.007(6) -0.001(7)
F31 0.059(4) 0.125(6) 0.056(3) -0.008(4) 0.018(3) 0.002(4)
F32 0.061(4) 0.125(6) 0.063(4) 0.013(4) -0.005(3) 0.005(4)
F33 0.076(5) 0.084(5) 0.099(5) -0.010(4) -0.003(4) -0.033(4)
C35 0.052(6) 0.049(6) 0.040(5) -0.007(4) -0.003(5) -0.014(5)
C36 0.056(7) 0.076(8) 0.065(7) -0.005(6) 0.002(6) 0.013(7)
C37 0.071(9) 0.069(8) 0.108(10) 0.002(8) -0.007(8) 0.008(7)
C38 0.057(8) 0.104(10) 0.079(9) 0.015(8) -0.021(7) -0.008(8)
C39 0.071(9) 0.100(10) 0.064(7) 0.007(7) -0.007(7) -0.016(8)
C310 0.061(7) 0.071(8) 0.053(6) 0.004(5) 0.002(6) -0.008(7)

loop_
_atom_type_symbol
_atom_type_description
_atom_type_scat_dispersion_real
_atom_type_scat_dispersion_imag
_atom_type_scat_source
C C 0.0181 0.0091 'International Tables Vol C Tables 4.2.6.8 and 6.1.1.4'
H H 0.0000 0.0000 'International Tables Vol C Tables 4.2.6.8 and 6.1.1.4'
O O 0.0492 0.0322 'International Tables Vol C Tables 4.2.6.8 and 6.1.1.4'
F F 0.0727 0.0534 'International Tables Vol C Tables 4.2.6.8 and 6.1.1.4'

loop_
_geom_angle_atom_site_label_1
_geom_angle_atom_site_label_2
_geom_angle_atom_site_label_3
_geom_angle
C7A O1 C2 105.1(8)
O1 C2 O21 107.0(7)
O1 C2 C3 108.9(8)
O21 C2 C3 105.6(8)
O1 C2 H2 111.7
O21 C2 H2 111.7
C3 C2 H2 111.7
C3A C3 O31 105.1(7)
C3A C3 C2 100.9(10)
O31 C3 C2 109.5(8)
C3A C3 H3 113.5
O31 C3 H3 113.5
C2 C3 H3 113.5
C4 C3A C7A 119.6(11)
C4 C3A C3 131.7(13)
C7A C3A C3 108.6(11)
C3A C4 C5 117.2(14)
C3A C4 H4 121.4
C5 C4 H4 121.4
C6 C5 C4 119.8(15)
C6 C5 H5 120.1
C4 C5 H5 120.1
C7 C6 C5 124.0(15)
C7 C6 H6 118.0
C5 C6 H6 118.0
C6 C7 C7A 113.5(15)
C6 C7 H7 123.2
C7A C7 H7 123.2
O1 C7A C7 121.8(13)
O1 C7A C3A 112.5(9)
C7 C7A C3A 125.7(13)
C21 O21 C2 114.5(7)
O22 C21 O21 124.1(8)
O22 C21 C22 125.9(9)
O21 C21 C22 110.1(8)
O23 C22 C21 110.1(8)
O23 C22 C25 107.2(8)
C21 C22 C25 111.5(8)
O23 C22 C24 111.1(10)
C21 C22 C24 110.0(9)
C25 C22 C24 106.9(9)
C22 O23 C23 118.8(7)
O23 C23 H23A 109.5
O23 C23 H23B 109.5
H23A C23 H23B 109.5
O23 C23 H23C 109.5
H23A C23 H23C 109.5
H23B C23 H23C 109.5
F21 C24 F23 108.0(13)
F21 C24 F22 107.9(12)
F23 C24 F22 107.0(10)
F21 C24 C22 110.6(10)
F23 C24 C22 112.0(12)
F22 C24 C22 111.3(11)
C210 C25 C26 118.1(10)
C210 C25 C22 122.3(9)
C26 C25 C22 119.5(9)
C27 C26 C25 118.5(10)
C27 C26 H26 120.8
C25 C26 H26 120.8
C28 C27 C26 123.2(10)
C28 C27 H27 118.4
C26 C27 H27 118.4
C27 C28 C29 118.1(11)
C27 C28 H28 121.0
C29 C28 H28 121.0
C210 C29 C28 121.1(11)
C210 C29 H29 119.4
C28 C29 H29 119.4
C29 C210 C25 121.0(10)
C29 C210 H210 119.5
C25 C210 H210 119.5
C31 O31 C3 116.1(7)
O32 C31 O31 124.1(8)
O32 C31 C32 124.2(9)
O31 C31 C32 111.7(8)
O33 C32 C34 104.6(8)
O33 C32 C35 113.1(7)
C34 C32 C35 109.5(8)
O33 C32 C31 111.1(7)
C34 C32 C31 104.3(8)
C35 C32 C31 113.6(7)
C32 O33 C33 116.5(8)
O33 C33 H33A 109.5
O33 C33 H33B 109.5
H33A C33 H33B 109.5
O33 C33 H33C 109.5
H33A C33 H33C 109.5
H33B C33 H33C 109.5
F33 C34 F31 108.3(9)
F33 C34 F32 106.9(9)
F31 C34 F32 104.5(8)
F33 C34 C32 113.0(9)
F31 C34 C32 111.4(8)
F32 C34 C32 112.3(9)
C36 C35 C310 118.1(10)
C36 C35 C32 125.4(8)
C310 C35 C32 116.4(9)
C35 C36 C37 120.9(10)
C35 C36 H36 119.5
C37 C36 H36 119.5
C38 C37 C36 119.9(12)
C38 C37 H37 120.0
C36 C37 H37 120.0
C39 C38 C37 119.7(12)
C39 C38 H38 120.2
C37 C38 H38 120.2
C38 C39 C310 120.3(11)
C38 C39 H39 119.9
C310 C39 H39 119.9
C35 C310 C39 121.0(11)
C35 C310 H310 119.5
C39 C310 H310 119.5

loop_
_geom_bond_atom_site_label_1
_geom_bond_atom_site_label_2
_geom_bond_distance
O1 C7A 1.373(13)
O1 C2 1.412(11)
C2 O21 1.438(10)
C2 C3 1.514(14)
C2 H2 0.9800
C3 C3A 1.460(14)
C3 O31 1.488(9)
C3 H3 0.9800
C3A C4 1.381(16)
C3A C7A 1.387(17)
C4 C5 1.43(2)
C4 H4 0.9300
C5 C6 1.40(2)
C5 H5 0.9300
C6 C7 1.38(2)
C6 H6 0.9300
C7 C7A 1.384(16)
C7 H7 0.9300
O21 C21 1.349(11)
C21 O22 1.198(11)
C21 C22 1.524(12)
C22 O23 1.409(12)
C22 C25 1.529(14)
C22 C24 1.543(15)
O23 C23 1.434(12)
C23 H23A 0.9600
C23 H23B 0.9600
C23 H23C 0.9600
C24 F21 1.309(12)
C24 F23 1.324(16)
C24 F22 1.333(15)
C25 C210 1.396(15)
C25 C26 1.413(13)
C26 C27 1.391(15)
C26 H26 0.9300
C27 C28 1.360(15)
C27 H27 0.9300
C28 C29 1.383(15)
C28 H28 0.9300
C29 C210 1.378(17)
C29 H29 0.9300
C210 H210 0.9300
O31 C31 1.318(10)
C31 O32 1.187(10)
C31 C32 1.567(12)
C32 O33 1.395(10)
C32 C34 1.526(14)
C32 C35 1.526(13)
O33 C33 1.436(13)
C33 H33A 0.9600
C33 H33B 0.9600
C33 H33C 0.9600
C34 F33 1.313(12)
C34 F31 1.332(11)
C34 F32 1.342(11)
C35 C36 1.381(13)
C35 C310 1.386(13)
C36 C37 1.398(15)
C36 H36 0.9300
C37 C38 1.379(17)
C37 H37 0.9300
C38 C39 1.368(17)
C38 H38 0.9300
C39 C310 1.390(15)
C39 H39 0.9300
C310 H310 0.9300

loop_
_geom_torsion_atom_site_label_1
_geom_torsion_atom_site_label_2
_geom_torsion_atom_site_label_3
_geom_torsion_atom_site_label_4
_geom_torsion
C7A O1 C2 O21 -93.8(8)
C7A O1 C2 C3 19.9(9)
O1 C2 C3 C3A -18.4(9)
O21 C2 C3 C3A 96.1(8)
O1 C2 C3 O31 92.0(9)
O21 C2 C3 O31 -153.4(6)
O31 C3 C3A C4 74.9(13)
C2 C3 C3A C4 -171.2(11)
O31 C3 C3A C7A -103.8(9)
C2 C3 C3A C7A 10.1(10)
C7A C3A C4 C5 -1.8(15)
C3 C3A C4 C5 179.7(10)
C3A C4 C5 C6 2.4(19)
C4 C5 C6 C7 -3(2)
C5 C6 C7 C7A 3(2)
C2 O1 C7A C7 167.1(9)
C2 O1 C7A C3A -13.5(10)
C6 C7 C7A O1 176.6(10)
C6 C7 C7A C3A -2.7(16)
C4 C3A C7A O1 -177.3(9)
C3 C3A C7A O1 1.6(11)
C4 C3A C7A C7 2.1(16)
C3 C3A C7A C7 -179.0(9)
O1 C2 O21 C21 -75.7(9)
C3 C2 O21 C21 168.4(8)
C2 O21 C21 O22 -14.5(14)
C2 O21 C21 C22 166.9(8)
O22 C21 C22 O23 124.9(11)
O21 C21 C22 O23 -56.6(11)
O22 C21 C22 C25 -116.3(12)
O21 C21 C22 C25 62.3(10)
O22 C21 C22 C24 2.1(16)
O21 C21 C22 C24 -179.4(10)
C21 C22 O23 C23 -50.2(12)
C25 C22 O23 C23 -171.7(9)
C24 C22 O23 C23 71.9(12)
O23 C22 C24 F21 52.5(15)
C21 C22 C24 F21 174.7(12)
C25 C22 C24 F21 -64.2(15)
O23 C22 C24 F23 172.9(9)
C21 C22 C24 F23 -64.9(13)
C25 C22 C24 F23 56.3(11)
O23 C22 C24 F22 -67.4(12)
C21 C22 C24 F22 54.8(14)
C25 C22 C24 F22 176.0(10)
O23 C22 C25 C210 153.7(9)
C21 C22 C25 C210 33.1(13)
C24 C22 C25 C210 -87.0(12)
O23 C22 C25 C26 -29.4(11)
C21 C22 C25 C26 -150.0(9)
C24 C22 C25 C26 89.8(11)
C210 C25 C26 C27 -0.9(14)
C22 C25 C26 C27 -177.9(9)
C25 C26 C27 C28 0.5(16)
C26 C27 C28 C29 -1.1(18)
C27 C28 C29 C210 2.2(18)
C28 C29 C210 C25 -2.7(18)
C26 C25 C210 C29 2.0(16)
C22 C25 C210 C29 178.9(10)
C3A C3 O31 C31 -167.1(10)
C2 C3 O31 C31 85.3(11)
C3 O31 C31 O32 -2.1(16)
C3 O31 C31 C32 176.0(8)
O32 C31 C32 O33 -174.4(11)
O31 C31 C32 O33 7.5(12)
O32 C31 C32 C34 73.5(14)
O31 C31 C32 C34 -104.6(10)
O32 C31 C32 C35 -45.6(15)
O31 C31 C32 C35 136.3(9)
C34 C32 O33 C33 -177.4(7)
C35 C32 O33 C33 -58.3(10)
C31 C32 O33 C33 70.7(10)
O33 C32 C34 F33 173.2(7)
C35 C32 C34 F33 51.7(10)
C31 C32 C34 F33 -70.2(10)
O33 C32 C34 F31 51.0(10)
C35 C32 C34 F31 -70.5(10)
C31 C32 C34 F31 167.7(8)
O33 C32 C34 F32 -65.8(10)
C35 C32 C34 F32 172.7(8)
C31 C32 C34 F32 50.9(11)
O33 C32 C35 C36 142.2(10)
C34 C32 C35 C36 -101.6(12)
C31 C32 C35 C36 14.5(14)
O33 C32 C35 C310 -38.6(12)
C34 C32 C35 C310 77.6(11)
C31 C32 C35 C310 -166.4(9)
C310 C35 C36 C37 -1.2(16)
C32 C35 C36 C37 178.0(10)
C35 C36 C37 C38 1.6(18)
C36 C37 C38 C39 -2.2(19)
C37 C38 C39 C310 2.4(19)
C36 C35 C310 C39 1.4(17)
C32 C35 C310 C39 -177.8(10)
C38 C39 C310 C35 -2.0(18)
